data_4312793
loop_
_publ_author_name
'Christopher J. Blake'
'Vernon C. Cook'
'Max A. Keniry'
'Heather J. Kitto'
'A. David Rae'
'Gerhard F. Swiegers'
'Anthony C. Willis'
'Johann Zank'
'S. Bruce Wild'

_publ_contact_author_address
;
Research School of Chemistry,
Australian National University,
Canberra, A. C. T. 0200, Australia
;
_publ_contact_author_email ' willis@rsc.anu.edu.au '
_publ_contact_author_fax ' 61 2 6125 0750 '
_publ_contact_author_name ' Anthony C. Willis '
_publ_contact_author_phone ' 61 2 6125 4109 '
_publ_section_title
;
 Diastereoselectivity and Molecular Recognition in the Self-Assembly of
 Double-Stranded Dinuclear Metal Complexes of the Type
 [M2{(R*,S*)-tetraphos}2](PF6)2 (M = Ag and Au)
;
_journal_name_full 'Inorganic Chemistry'
_journal_page_first 8709
_journal_page_last 8715
_journal_paper_doi 10.1021/ic0348704
_journal_volume 42
_journal_year 2003
_chemical_formula_moiety 'C84 H84 Ag2 P8 2+, 2(F6 P - )'
_chemical_formula_sum 'C84 H84 Ag2 F12 P10'
_chemical_formula_weight 1847.04
_space_group_IT_number 14
_symmetry_cell_setting monoclinic
_symmetry_Int_Tables_number 14
_symmetry_space_group_name_Hall '-P 2ybc'
_symmetry_space_group_name_H-M 'P 1 21/c 1'
_audit_creation_date 2001-01-19
_audit_creation_method 'by teXsan v1.8'
_audit_update_record
;
2001-01-22 - Report on C84 H84 Ag F12 P10 
             by Anthony C. Willis
             for  Johann Zank and S. Bruce Wild
2001-01-22 - passes checkcif tests with minor warning
;
_cell_angle_alpha 90
_cell_angle_beta 103.8963(5)
_cell_angle_gamma 90
_cell_formula_units_Z 4
_cell_length_a 10.3784(2)
_cell_length_b 47.320(1)
_cell_length_c 17.3385(4)
_cell_measurement_reflns_used 123981
_cell_measurement_temperature 200.0
_cell_measurement_theta_max 25.028
_cell_measurement_theta_min 2.910
_cell_volume 8265.8(3)
_computing_cell_refinement 'HKL Scalepack (Otwinowski & Minor 1997)'
_computing_data_collection KappaCCD
_computing_data_reduction 'Denzo and Scalepak (Otwinowski & Minor, 1997)'
_computing_publication_material 'teXsan (MSC, 1992-1997)'
_computing_structure_refinement 'teXsan (MSC, 1992-1997)'
_computing_structure_solution
;
DIRDIF92 PATTY (Beurskens, 1992)
;
_diffrn_ambient_temperature 200.0
_diffrn_measured_fraction_theta_full 1.
_diffrn_measured_fraction_theta_max 1.
_diffrn_measurement_device_type 'Nonius KappaCCD'
_diffrn_measurement_method ' \f and \w scans with CCD '
_diffrn_orient_matrix_type X=UH
_diffrn_orient_matrix_UB_11 0.01314
_diffrn_orient_matrix_UB_12 0.01811
_diffrn_orient_matrix_UB_13 -0.02683
_diffrn_orient_matrix_UB_21 0.06254
_diffrn_orient_matrix_UB_22 0.00666
_diffrn_orient_matrix_UB_23 0.04993
_diffrn_orient_matrix_UB_31 0.07595
_diffrn_orient_matrix_UB_32 -0.00862
_diffrn_orient_matrix_UB_33 -0.01782
_diffrn_radiation_detector CCD
_diffrn_radiation_monochromator graphite
_diffrn_radiation_source 'X-ray tube'
_diffrn_radiation_type 'Mo K\a'
_diffrn_radiation_wavelength 0.7107
_diffrn_reflns_av_R_equivalents 0.08654
_diffrn_reflns_av_sigmaI/netI 0.150
_diffrn_reflns_limit_h_max 12
_diffrn_reflns_limit_h_min -12
_diffrn_reflns_limit_k_max 56
_diffrn_reflns_limit_k_min -56
_diffrn_reflns_limit_l_max 20
_diffrn_reflns_limit_l_min -20
_diffrn_reflns_number 86395
_diffrn_reflns_reduction_process 'Lp corrections applied'
_diffrn_reflns_theta_full 25
_diffrn_reflns_theta_max 24.99
_diffrn_reflns_theta_min 2.95
_diffrn_standards_decay_% 0.00
_diffrn_standards_number 0
_exptl_absorpt_coefficient_mu 0.737
_exptl_absorpt_correction_T_max 0.947
_exptl_absorpt_correction_T_min 0.856
_exptl_absorpt_correction_type integration
_exptl_absorpt_process_details
;
 via Gaussian approximation (Coppens, 1970) implemented in maXus
;
_exptl_crystal_colour colourless
_exptl_crystal_density_diffrn 1.484
_exptl_crystal_density_meas ?
_exptl_crystal_description rod
_exptl_crystal_F_000 3760.00
_exptl_crystal_size_max 0.28
_exptl_crystal_size_mid 0.12
_exptl_crystal_size_min 0.10
_refine_diff_density_max 0.84
_refine_diff_density_min -0.58
_refine_ls_extinction_method none
_refine_ls_goodness_of_fit_all 0.815
_refine_ls_goodness_of_fit_ref 0.922
_refine_ls_hydrogen_treatment noref
_refine_ls_matrix_type full
_refine_ls_number_constraints 0
_refine_ls_number_parameters 973
_refine_ls_number_reflns 7710
_refine_ls_number_restraints 0
_refine_ls_R_factor_all 0.0916
_refine_ls_R_factor_gt 0.0387
_refine_ls_shift/su_max 0.0037
_refine_ls_shift/su_mean 0.0029
_refine_ls_structure_factor_coef F
_refine_ls_weighting_details
;
w = 1/[\s^2^(Fo)] 
;
_refine_ls_weighting_scheme sigma
_refine_ls_wR_factor_all 0.0477
_refine_ls_wR_factor_ref 0.0382
_reflns_number_gt 7710
_reflns_number_total 14494
_reflns_threshold_expression I>2.00\s(I)
_cod_data_source_file ic0348704si20030724_024536_2.cif
_cod_data_source_block jxz7
_cod_depositor_comments
;
The following automatic conversions were performed:

'_exptl_crystal_density_meas' value 'not measured' was changed to '?'
- the value is perceived as not measured.

Automatic conversion script
Id: cif_fix_values 3008 2015-01-20 13:52:24Z robertas 
;
_cod_original_sg_symbol_H-M 'P 21/c '
_cod_original_formula_sum 'C84 H84 Ag2 F12 P10 '
_cod_database_code 4312793

loop_
_symmetry_equiv_pos_as_xyz
'   +x,   +y,   +z'
'   -x,1/2+y,1/2-z'
'   -x,   -y,   -z'
'   +x,1/2-y,1/2+z'

loop_
_atom_site_label
_atom_site_fract_x
_atom_site_fract_y
_atom_site_fract_z
_atom_site_U_iso_or_equiv
_atom_site_occupancy
_atom_site_refinement_flags
_atom_site_adp_type
_atom_site_calc_flag
_atom_site_calc_attached_atom
Ag(1) 0.21643(4) 0.153448(9) 0.46647(2) 0.0311(1) 1.000 . Uani d ?
Ag(2) 0.32601(4) 0.097348(9) 0.84191(2) 0.0320(1) 1.000 . Uani d ?
P(1) -0.0264(1) 0.15837(3) 0.39665(9) 0.0354(5) 1.000 . Uani d ?
P(2) 0.1474(1) 0.18180(3) 0.57209(8) 0.0285(4) 1.000 . Uani d ?
P(3) 0.1464(1) 0.13239(3) 0.79403(9) 0.0293(4) 1.000 . Uani d ?
P(4) 0.1733(1) 0.07686(3) 0.91953(9) 0.0314(5) 1.000 . Uani d ?
P(5) 0.3892(1) 0.16916(3) 0.39200(9) 0.0337(5) 1.000 . Uani d ?
P(6) 0.3468(1) 0.10882(3) 0.48425(9) 0.0298(4) 1.000 . Uani d ?
P(7) 0.4081(1) 0.07646(3) 0.72890(9) 0.0321(5) 1.000 . Uani d ?
P(8) 0.5645(1) 0.10439(3) 0.90260(9) 0.0328(5) 1.000 . Uani d ?
P(9) 0.6614(2) 0.18162(4) 0.7031(1) 0.0568(7) 1.000 . Uani d ?
P(10) 0.8473(2) 0.07045(4) 0.5867(1) 0.0441(6) 1.000 . Uani d ?
F(1) 0.5890(7) 0.1718(1) 0.6198(3) 0.174(3) 1.000 . Uani d ?
F(2) 0.5956(5) 0.21132(8) 0.6875(3) 0.132(2) 1.000 . Uani d ?
F(3) 0.5381(4) 0.1698(1) 0.7322(4) 0.151(3) 1.000 . Uani d ?
F(4) 0.7261(4) 0.1915(1) 0.7895(2) 0.104(2) 1.000 . Uani d ?
F(5) 0.7301(4) 0.15217(8) 0.7211(3) 0.094(2) 1.000 . Uani d ?
F(6) 0.7868(5) 0.19275(8) 0.6771(3) 0.121(2) 1.000 . Uani d ?
F(7) 0.7402(4) 0.07272(9) 0.5072(3) 0.112(2) 1.000 . Uani d ?
F(8) 0.7480(5) 0.0512(1) 0.6163(4) 0.148(3) 1.000 . Uani d ?
F(9) 0.7897(4) 0.09674(9) 0.6198(3) 0.131(2) 1.000 . Uani d ?
F(10) 0.9608(5) 0.0684(1) 0.6649(3) 0.147(2) 1.000 . Uani d ?
F(11) 0.9461(4) 0.08979(8) 0.5551(3) 0.104(2) 1.000 . Uani d ?
F(12) 0.9065(4) 0.04369(8) 0.5550(3) 0.093(2) 1.000 . Uani d ?
C(1) -0.1003(5) 0.1629(1) 0.4824(3) 0.036(2) 1.000 . Uani d ?
C(2) -0.0328(5) 0.1868(1) 0.5352(3) 0.033(2) 1.000 . Uani d ?
C(3) 0.1682(5) 0.1705(1) 0.6764(3) 0.032(2) 1.000 . Uani d ?
C(4) 0.0877(5) 0.1448(1) 0.6910(3) 0.029(2) 1.000 . Uani d ?
C(5) 0.0036(5) 0.1132(1) 0.8150(3) 0.031(2) 1.000 . Uani d ?
C(6) 0.0366(5) 0.1029(1) 0.9013(3) 0.033(2) 1.000 . Uani d ?
C(7) 0.5233(5) 0.1441(1) 0.4319(3) 0.039(2) 1.000 . Uani d ?
C(8) 0.4725(5) 0.1136(1) 0.4269(3) 0.036(2) 1.000 . Uani d ?
C(9) 0.4478(5) 0.1003(1) 0.5837(3) 0.033(2) 1.000 . Uani d ?
C(10) 0.3652(5) 0.1013(1) 0.6454(3) 0.032(2) 1.000 . Uani d ?
C(11) 0.5901(5) 0.0780(1) 0.7620(3) 0.039(2) 1.000 . Uani d ?
C(12) 0.6386(5) 0.1031(1) 0.8166(3) 0.042(2) 1.000 . Uani d ?
C(13) -0.0738(6) 0.1907(1) 0.3410(3) 0.042(2) 1.000 . Uani d ?
C(14) 0.0234(6) 0.2098(1) 0.3329(4) 0.050(2) 1.000 . Uani d ?
C(15) -0.0087(9) 0.2341(1) 0.2878(4) 0.072(3) 1.000 . Uani d ?
C(16) -0.139(1) 0.2401(2) 0.2519(5) 0.091(4) 1.000 . Uani d ?
C(17) -0.2379(9) 0.2220(2) 0.2615(5) 0.092(4) 1.000 . Uani d ?
C(18) -0.2048(7) 0.1972(2) 0.3058(4) 0.069(3) 1.000 . Uani d ?
C(19) -0.1296(5) 0.1325(1) 0.3339(4) 0.044(2) 1.000 . Uani d ?
C(20) -0.1945(6) 0.1108(1) 0.3635(4) 0.044(2) 1.000 . Uani d ?
C(21) -0.2653(6) 0.0906(1) 0.3128(5) 0.059(3) 1.000 . Uani d ?
C(22) -0.2738(9) 0.0908(2) 0.2352(5) 0.106(4) 1.000 . Uani d ?
C(23) -0.217(1) 0.1135(2) 0.2043(5) 0.152(5) 1.000 . Uani d ?
C(24) -0.1415(9) 0.1333(2) 0.2537(5) 0.125(4) 1.000 . Uani d ?
C(25) 0.2089(5) 0.2176(1) 0.5887(3) 0.031(2) 1.000 . Uani d ?
C(26) 0.3331(6) 0.2243(1) 0.5770(3) 0.040(2) 1.000 . Uani d ?
C(27) 0.3857(6) 0.2511(1) 0.5938(4) 0.051(2) 1.000 . Uani d ?
C(28) 0.3168(7) 0.2716(1) 0.6224(4) 0.054(2) 1.000 . Uani d ?
C(29) 0.1917(7) 0.2657(1) 0.6337(4) 0.059(3) 1.000 . Uani d ?
C(30) 0.1395(6) 0.2389(1) 0.6177(4) 0.049(2) 1.000 . Uani d ?
C(31) 0.1537(5) 0.1645(1) 0.8512(3) 0.030(2) 1.000 . Uani d ?
C(32) 0.2761(6) 0.1768(1) 0.8855(3) 0.045(2) 1.000 . Uani d ?
C(33) 0.2848(6) 0.2022(2) 0.9247(4) 0.060(2) 1.000 . Uani d ?
C(34) 0.1707(8) 0.2164(1) 0.9295(4) 0.057(2) 1.000 . Uani d ?
C(35) 0.0492(6) 0.2049(1) 0.8960(4) 0.051(2) 1.000 . Uani d ?
C(36) 0.0403(6) 0.1793(1) 0.8573(3) 0.041(2) 1.000 . Uani d ?
C(37) 0.2141(5) 0.0720(1) 1.0271(3) 0.033(2) 1.000 . Uani d ?
C(38) 0.3343(6) 0.0592(1) 1.0618(4) 0.054(2) 1.000 . Uani d ?
C(39) 0.3720(7) 0.0546(2) 1.1430(5) 0.068(3) 1.000 . Uani d ?
C(40) 0.2932(8) 0.0633(2) 1.1914(4) 0.063(3) 1.000 . Uani d ?
C(41) 0.1736(8) 0.0763(1) 1.1577(4) 0.060(3) 1.000 . Uani d ?
C(42) 0.1355(6) 0.0806(1) 1.0764(4) 0.050(2) 1.000 . Uani d ?
C(43) 0.0883(5) 0.0445(1) 0.8799(3) 0.032(2) 1.000 . Uani d ?
C(44) 0.1193(5) 0.0321(1) 0.8151(3) 0.040(2) 1.000 . Uani d ?
C(45) 0.0536(6) 0.0081(1) 0.7797(3) 0.052(2) 1.000 . Uani d ?
C(46) -0.0453(7) -0.0037(1) 0.8110(4) 0.053(2) 1.000 . Uani d ?
C(47) -0.0766(6) 0.0080(1) 0.8762(4) 0.058(2) 1.000 . Uani d ?
C(48) -0.0103(6) 0.0319(1) 0.9111(4) 0.047(2) 1.000 . Uani d ?
C(49) 0.3444(6) 0.1601(1) 0.2865(3) 0.037(2) 1.000 . Uani d ?
C(50) 0.2147(6) 0.1607(1) 0.2457(4) 0.052(2) 1.000 . Uani d ?
C(51) 0.1773(7) 0.1548(2) 0.1652(4) 0.069(3) 1.000 . Uani d ?
C(52) 0.2700(9) 0.1471(2) 0.1250(4) 0.069(3) 1.000 . Uani d ?
C(53) 0.4006(8) 0.1451(2) 0.1667(5) 0.085(3) 1.000 . Uani d ?
C(54) 0.4377(7) 0.1518(2) 0.2452(4) 0.069(3) 1.000 . Uani d ?
C(55) 0.4738(6) 0.2029(1) 0.3933(4) 0.037(2) 1.000 . Uani d ?
C(56) 0.5789(6) 0.2108(1) 0.4560(4) 0.051(2) 1.000 . Uani d ?
C(57) 0.6370(7) 0.2374(2) 0.4572(5) 0.067(3) 1.000 . Uani d ?
C(58) 0.5923(8) 0.2561(1) 0.3973(6) 0.072(3) 1.000 . Uani d ?
C(59) 0.4865(8) 0.2492(1) 0.3360(5) 0.068(3) 1.000 . Uani d ?
C(60) 0.4282(6) 0.2228(1) 0.3342(4) 0.053(2) 1.000 . Uani d ?
C(61) 0.2741(5) 0.0751(1) 0.4495(3) 0.031(2) 1.000 . Uani d ?
C(62) 0.1369(6) 0.0726(1) 0.4213(4) 0.046(2) 1.000 . Uani d ?
C(63) 0.0787(6) 0.0470(1) 0.3962(4) 0.061(2) 1.000 . Uani d ?
C(64) 0.1552(7) 0.0234(1) 0.3968(4) 0.053(2) 1.000 . Uani d ?
C(65) 0.2915(7) 0.0251(1) 0.4239(4) 0.049(2) 1.000 . Uani d ?
C(66) 0.3499(6) 0.0510(1) 0.4499(3) 0.043(2) 1.000 . Uani d ?
C(67) 0.3718(5) 0.0422(1) 0.6818(3) 0.034(2) 1.000 . Uani d ?
C(68) 0.2431(6) 0.0370(1) 0.6371(3) 0.039(2) 1.000 . Uani d ?
C(69) 0.2072(6) 0.0112(1) 0.6021(4) 0.050(2) 1.000 . Uani d ?
C(70) 0.2982(8) -0.0106(1) 0.6118(4) 0.057(3) 1.000 . Uani d ?
C(71) 0.4248(8) -0.0062(1) 0.6565(4) 0.065(3) 1.000 . Uani d ?
C(72) 0.4616(6) 0.0200(1) 0.6901(4) 0.054(2) 1.000 . Uani d ?
C(73) 0.6435(5) 0.1342(1) 0.9606(3) 0.039(2) 1.000 . Uani d ?
C(74) 0.5805(7) 0.1470(2) 1.0118(5) 0.102(3) 1.000 . Uani d ?
C(75) 0.6355(9) 0.1697(2) 1.0590(5) 0.126(4) 1.000 . Uani d ?
C(76) 0.7540(7) 0.1805(2) 1.0542(4) 0.072(3) 1.000 . Uani d ?
C(77) 0.8134(7) 0.1693(2) 1.0014(5) 0.070(3) 1.000 . Uani d ?
C(78) 0.7586(7) 0.1469(1) 0.9543(4) 0.061(2) 1.000 . Uani d ?
C(79) 0.6360(5) 0.0733(1) 0.9585(3) 0.034(2) 1.000 . Uani d ?
C(80) 0.5770(5) 0.0471(1) 0.9362(3) 0.043(2) 1.000 . Uani d ?
C(81) 0.6278(6) 0.0225(1) 0.9746(4) 0.055(2) 1.000 . Uani d ?
C(82) 0.7371(7) 0.0237(2) 1.0385(5) 0.064(3) 1.000 . Uani d ?
C(83) 0.7958(6) 0.0494(2) 1.0613(4) 0.061(3) 1.000 . Uani d ?
C(84) 0.7470(6) 0.0739(1) 1.0217(3) 0.044(2) 1.000 . Uani d ?
H(1) -0.1921 0.1671 0.4638 0.043 1.000 . Uiso c ?
H(2) -0.0902 0.1459 0.5122 0.043 1.000 . Uiso c ?
H(3) -0.0713 0.1882 0.5795 0.039 1.000 . Uiso c ?
H(4) -0.0477 0.2039 0.5056 0.039 1.000 . Uiso c ?
H(5) 0.2594 0.1662 0.6970 0.038 1.000 . Uiso c ?
H(6) 0.1440 0.1859 0.7049 0.038 1.000 . Uiso c ?
H(7) 0.0974 0.1301 0.6556 0.034 1.000 . Uiso c ?
H(8) -0.0032 0.1500 0.6817 0.034 1.000 . Uiso c ?
H(9) -0.0708 0.1256 0.8065 0.038 1.000 . Uiso c ?
H(10) -0.0170 0.0975 0.7803 0.038 1.000 . Uiso c ?
H(11) -0.0400 0.0943 0.9120 0.039 1.000 . Uiso c ?
H(12) 0.0622 0.1186 0.9357 0.039 1.000 . Uiso c ?
H(13) 0.5889 0.1456 0.4022 0.047 1.000 . Uiso c ?
H(14) 0.5615 0.1486 0.4859 0.047 1.000 . Uiso c ?
H(15) 0.5451 0.1013 0.4474 0.043 1.000 . Uiso c ?
H(16) 0.4345 0.1091 0.3729 0.043 1.000 . Uiso c ?
H(17) 0.4835 0.0819 0.5830 0.040 1.000 . Uiso c ?
H(18) 0.5182 0.1136 0.5978 0.040 1.000 . Uiso c ?
H(19) 0.2756 0.0979 0.6185 0.038 1.000 . Uiso c ?
H(20) 0.3729 0.1199 0.6671 0.038 1.000 . Uiso c ?
H(21) 0.6209 0.0611 0.7900 0.047 1.000 . Uiso c ?
H(22) 0.6258 0.0795 0.7166 0.047 1.000 . Uiso c ?
H(23) 0.6165 0.1201 0.7868 0.050 1.000 . Uiso c ?
H(24) 0.7323 0.1018 0.8352 0.050 1.000 . Uiso c ?
H(25) 0.1134 0.2061 0.3586 0.060 1.000 . Uiso c ?
H(26) 0.0595 0.2467 0.2817 0.087 1.000 . Uiso c ?
H(27) -0.1607 0.2567 0.2206 0.109 1.000 . Uiso c ?
H(28) -0.3282 0.2264 0.2382 0.111 1.000 . Uiso c ?
H(29) -0.2731 0.1847 0.3119 0.082 1.000 . Uiso c ?
H(30) -0.1902 0.1099 0.4188 0.053 1.000 . Uiso c ?
H(31) -0.3093 0.0761 0.3344 0.071 1.000 . Uiso c ?
H(32) -0.3172 0.0760 0.2018 0.128 1.000 . Uiso c ?
H(33) -0.2297 0.1154 0.1484 0.182 1.000 . Uiso c ?
H(34) -0.0975 0.1477 0.2318 0.150 1.000 . Uiso c ?
H(35) 0.3825 0.2103 0.5573 0.048 1.000 . Uiso c ?
H(36) 0.4707 0.2554 0.5854 0.061 1.000 . Uiso c ?
H(37) 0.3545 0.2898 0.6345 0.065 1.000 . Uiso c ?
H(38) 0.1424 0.2800 0.6522 0.070 1.000 . Uiso c ?
H(39) 0.0546 0.2348 0.6267 0.059 1.000 . Uiso c ?
H(40) 0.3553 0.1673 0.8818 0.054 1.000 . Uiso c ?
H(41) 0.3693 0.2101 0.9484 0.072 1.000 . Uiso c ?
H(42) 0.1765 0.2341 0.9560 0.069 1.000 . Uiso c ?
H(43) -0.0293 0.2146 0.8995 0.061 1.000 . Uiso c ?
H(44) -0.0447 0.1716 0.8342 0.049 1.000 . Uiso c ?
H(45) 0.3917 0.0536 1.0294 0.065 1.000 . Uiso c ?
H(46) 0.4535 0.0452 1.1653 0.081 1.000 . Uiso c ?
H(47) 0.3203 0.0604 1.2472 0.076 1.000 . Uiso c ?
H(48) 0.1174 0.0823 1.1905 0.072 1.000 . Uiso c ?
H(49) 0.0532 0.0896 1.0541 0.060 1.000 . Uiso c ?
H(50) 0.1875 0.0401 0.7940 0.048 1.000 . Uiso c ?
H(51) 0.0761 -0.0001 0.7346 0.063 1.000 . Uiso c ?
H(52) -0.0915 -0.0200 0.7869 0.064 1.000 . Uiso c ?
H(53) -0.1439 -0.0002 0.8975 0.069 1.000 . Uiso c ?
H(54) -0.0320 0.0398 0.9567 0.057 1.000 . Uiso c ?
H(55) 0.1484 0.1653 0.2731 0.063 1.000 . Uiso c ?
H(56) 0.0865 0.1561 0.1376 0.083 1.000 . Uiso c ?
H(57) 0.2451 0.1433 0.0697 0.083 1.000 . Uiso c ?
H(58) 0.4658 0.1389 0.1402 0.102 1.000 . Uiso c ?
H(59) 0.5288 0.1509 0.2723 0.083 1.000 . Uiso c ?
H(60) 0.6112 0.1980 0.4984 0.062 1.000 . Uiso c ?
H(61) 0.7087 0.2425 0.5003 0.080 1.000 . Uiso c ?
H(62) 0.6343 0.2740 0.3979 0.086 1.000 . Uiso c ?
H(63) 0.4534 0.2625 0.2949 0.082 1.000 . Uiso c ?
H(64) 0.3552 0.2181 0.2915 0.064 1.000 . Uiso c ?
H(65) 0.0826 0.0888 0.4194 0.056 1.000 . Uiso c ?
H(66) -0.0151 0.0457 0.3782 0.073 1.000 . Uiso c ?
H(67) 0.1145 0.0058 0.3787 0.063 1.000 . Uiso c ?
H(68) 0.3449 0.0088 0.4247 0.059 1.000 . Uiso c ?
H(69) 0.4437 0.0522 0.4684 0.052 1.000 . Uiso c ?
H(70) 0.1787 0.0516 0.6307 0.047 1.000 . Uiso c ?
H(71) 0.1193 0.0083 0.5712 0.060 1.000 . Uiso c ?
H(72) 0.2735 -0.0284 0.5877 0.069 1.000 . Uiso c ?
H(73) 0.4874 -0.0212 0.6645 0.077 1.000 . Uiso c ?
H(74) 0.5504 0.0229 0.7194 0.064 1.000 . Uiso c ?
H(75) 0.4962 0.1401 1.0153 0.122 1.000 . Uiso c ?
H(76) 0.5896 0.1777 1.0950 0.151 1.000 . Uiso c ?
H(77) 0.7936 0.1957 1.0874 0.087 1.000 . Uiso c ?
H(78) 0.8956 0.1769 0.9962 0.084 1.000 . Uiso c ?
H(79) 0.8024 0.1400 0.9159 0.073 1.000 . Uiso c ?
H(80) 0.5000 0.0462 0.8936 0.052 1.000 . Uiso c ?
H(81) 0.5879 0.0048 0.9571 0.066 1.000 . Uiso c ?
H(82) 0.7713 0.0070 1.0663 0.076 1.000 . Uiso c ?
H(83) 0.8710 0.0504 1.1050 0.073 1.000 . Uiso c ?
H(84) 0.7899 0.0913 1.0380 0.052 1.000 . Uiso c ?

loop_
_atom_site_aniso_label
_atom_site_aniso_U_11
_atom_site_aniso_U_22
_atom_site_aniso_U_33
_atom_site_aniso_U_12
_atom_site_aniso_U_13
_atom_site_aniso_U_23
Ag(1) 0.0268(2) 0.0354(3) 0.0332(3) 0.0013(2) 0.0114(2) -0.0009(2)
Ag(2) 0.0212(2) 0.0413(3) 0.0353(3) 0.0014(2) 0.0103(2) 0.0015(2)
P(1) 0.0281(9) 0.049(1) 0.0289(9) -0.0041(8) 0.0070(7) 0.0004(8)
P(2) 0.0276(9) 0.0328(9) 0.0261(9) 0.0019(7) 0.0084(7) 0.0010(7)
P(3) 0.0232(8) 0.0354(9) 0.0302(9) 0.0002(7) 0.0084(7) 0.0041(7)
P(4) 0.0257(8) 0.0355(9) 0.035(1) 0.0004(7) 0.0110(7) 0.0054(8)
P(5) 0.0341(9) 0.037(1) 0.035(1) -0.0050(8) 0.0168(8) -0.0012(8)
P(6) 0.0272(8) 0.0333(9) 0.0318(9) 0.0001(7) 0.0126(7) -0.0019(8)
P(7) 0.0259(9) 0.040(1) 0.0319(9) 0.0032(7) 0.0104(7) -0.0017(8)
P(8) 0.0219(8) 0.045(1) 0.0320(9) -0.0005(7) 0.0071(7) 0.0009(8)
P(9) 0.061(1) 0.046(1) 0.055(1) 0.007(1) -0.003(1) 0.005(1)
P(10) 0.040(1) 0.044(1) 0.048(1) 0.0060(9) 0.0105(9) -0.0051(9)
F(1) 0.283(8) 0.093(4) 0.090(4) 0.003(4) -0.067(5) -0.036(3)
F(2) 0.118(4) 0.051(3) 0.179(5) 0.027(3) -0.056(4) -0.009(3)
F(3) 0.048(3) 0.130(4) 0.277(8) -0.008(3) 0.044(4) 0.010(5)
F(4) 0.076(3) 0.175(5) 0.060(3) 0.017(3) 0.011(2) -0.022(3)
F(5) 0.074(3) 0.056(3) 0.162(4) 0.024(2) 0.050(3) 0.045(3)
F(6) 0.193(5) 0.063(3) 0.156(5) -0.018(3) 0.137(4) -0.004(3)
F(7) 0.102(4) 0.111(4) 0.094(4) 0.011(3) -0.031(3) -0.003(3)
F(8) 0.177(5) 0.088(4) 0.238(6) -0.013(3) 0.168(5) 0.006(4)
F(9) 0.072(3) 0.094(4) 0.238(6) 0.003(3) 0.058(3) -0.092(4)
F(10) 0.146(5) 0.181(5) 0.085(4) 0.070(4) -0.029(3) -0.028(4)
F(11) 0.087(3) 0.075(3) 0.166(5) -0.016(3) 0.062(3) 0.006(3)
F(12) 0.069(3) 0.060(3) 0.153(4) 0.008(2) 0.033(3) -0.038(3)
C(1) 0.023(3) 0.053(4) 0.033(4) 0.001(3) 0.009(3) 0.002(3)
C(2) 0.027(3) 0.046(4) 0.028(3) 0.005(3) 0.011(3) 0.003(3)
C(3) 0.030(3) 0.033(4) 0.034(4) 0.001(3) 0.010(3) -0.001(3)
C(4) 0.024(3) 0.032(3) 0.030(3) 0.000(3) 0.007(3) -0.007(3)
C(5) 0.022(3) 0.037(4) 0.037(4) -0.001(3) 0.010(3) 0.003(3)
C(6) 0.026(3) 0.039(4) 0.038(4) -0.002(3) 0.017(3) 0.000(3)
C(7) 0.031(3) 0.048(4) 0.045(4) 0.001(3) 0.023(3) 0.007(3)
C(8) 0.030(3) 0.041(4) 0.041(4) 0.003(3) 0.016(3) -0.001(3)
C(9) 0.029(3) 0.036(4) 0.037(4) -0.003(3) 0.011(3) -0.009(3)
C(10) 0.028(3) 0.035(4) 0.033(3) 0.002(3) 0.009(3) -0.001(3)
C(11) 0.028(3) 0.061(4) 0.032(4) 0.003(3) 0.015(3) -0.003(3)
C(12) 0.024(3) 0.065(5) 0.036(4) -0.004(3) 0.009(3) 0.006(3)
C(13) 0.034(4) 0.062(5) 0.031(4) 0.012(3) 0.011(3) 0.000(3)
C(14) 0.064(5) 0.040(4) 0.047(4) 0.008(4) 0.018(4) -0.003(3)
C(15) 0.114(7) 0.040(5) 0.067(6) 0.008(5) 0.032(5) 0.002(4)
C(16) 0.142(9) 0.080(7) 0.056(6) 0.072(7) 0.035(6) 0.015(5)
C(17) 0.087(7) 0.137(9) 0.057(6) 0.068(6) 0.025(5) 0.026(6)
C(18) 0.050(5) 0.104(6) 0.057(5) 0.017(4) 0.021(4) 0.026(5)
C(19) 0.031(4) 0.064(5) 0.035(4) -0.012(3) 0.006(3) -0.007(4)
C(20) 0.048(4) 0.040(4) 0.044(4) 0.001(3) 0.011(3) -0.007(3)
C(21) 0.053(5) 0.049(5) 0.081(6) -0.010(4) 0.025(4) -0.010(4)
C(22) 0.105(7) 0.145(9) 0.074(7) -0.077(6) 0.031(6) -0.061(6)
C(23) 0.19(1) 0.22(1) 0.059(6) -0.14(1) 0.053(7) -0.063(7)
C(24) 0.149(9) 0.18(1) 0.054(6) -0.125(8) 0.043(6) -0.055(6)
C(25) 0.036(4) 0.031(4) 0.024(3) 0.002(3) 0.004(3) 0.001(3)
C(26) 0.040(4) 0.037(4) 0.042(4) -0.001(3) 0.008(3) -0.002(3)
C(27) 0.041(4) 0.052(5) 0.056(5) -0.013(4) 0.003(3) 0.004(4)
C(28) 0.072(5) 0.036(4) 0.048(5) -0.013(4) 0.004(4) 0.003(3)
C(29) 0.081(6) 0.043(5) 0.056(5) 0.008(4) 0.025(4) -0.008(4)
C(30) 0.056(4) 0.040(4) 0.057(5) -0.005(4) 0.027(4) -0.013(4)
C(31) 0.029(3) 0.036(4) 0.025(3) 0.001(3) 0.007(3) 0.003(3)
C(32) 0.041(4) 0.050(4) 0.043(4) -0.001(3) 0.010(3) -0.013(3)
C(33) 0.046(5) 0.071(5) 0.059(5) -0.011(4) 0.003(4) -0.020(4)
C(34) 0.080(6) 0.044(5) 0.046(5) 0.004(4) 0.011(4) -0.009(4)
C(35) 0.048(4) 0.041(4) 0.062(5) 0.012(4) 0.010(4) -0.007(4)
C(36) 0.038(4) 0.038(4) 0.045(4) 0.000(3) 0.006(3) 0.000(3)
C(37) 0.029(3) 0.036(4) 0.034(4) -0.006(3) 0.006(3) 0.006(3)
C(38) 0.043(4) 0.072(5) 0.050(5) 0.004(4) 0.013(4) 0.011(4)
C(39) 0.047(5) 0.096(6) 0.052(5) 0.000(4) -0.004(4) 0.023(5)
C(40) 0.077(6) 0.067(5) 0.040(5) -0.024(5) 0.000(4) 0.013(4)
C(41) 0.083(6) 0.057(5) 0.046(5) -0.009(4) 0.025(4) -0.004(4)
C(42) 0.057(5) 0.058(5) 0.036(4) -0.002(4) 0.016(4) 0.009(4)
C(43) 0.026(3) 0.033(4) 0.037(4) 0.000(3) 0.005(3) 0.005(3)
C(44) 0.036(4) 0.043(4) 0.041(4) -0.013(3) 0.007(3) 0.004(3)
C(45) 0.063(5) 0.059(5) 0.038(4) -0.013(4) 0.018(4) -0.006(4)
C(46) 0.062(5) 0.044(4) 0.049(5) -0.020(4) 0.006(4) 0.000(4)
C(47) 0.060(5) 0.054(5) 0.066(5) -0.027(4) 0.028(4) -0.002(4)
C(48) 0.048(4) 0.047(4) 0.052(4) -0.005(3) 0.023(4) -0.002(4)
C(49) 0.052(4) 0.028(4) 0.036(4) -0.005(3) 0.023(3) 0.001(3)
C(50) 0.051(5) 0.065(5) 0.042(4) 0.013(4) 0.012(4) -0.007(4)
C(51) 0.074(5) 0.080(6) 0.047(5) 0.013(5) 0.003(4) -0.005(4)
C(52) 0.118(7) 0.063(5) 0.030(4) -0.027(5) 0.025(5) -0.015(4)
C(53) 0.089(6) 0.118(7) 0.064(6) -0.049(6) 0.048(5) -0.030(5)
C(54) 0.061(5) 0.100(6) 0.053(5) -0.028(5) 0.030(4) -0.027(5)
C(55) 0.037(4) 0.037(4) 0.043(4) -0.003(3) 0.022(3) -0.004(3)
C(56) 0.041(4) 0.048(5) 0.069(5) -0.004(3) 0.021(4) -0.011(4)
C(57) 0.051(5) 0.059(5) 0.095(7) -0.022(4) 0.026(4) -0.023(5)
C(58) 0.085(6) 0.041(5) 0.107(7) -0.022(5) 0.057(6) -0.012(5)
C(59) 0.107(7) 0.038(5) 0.071(6) -0.013(5) 0.046(5) 0.005(4)
C(60) 0.070(5) 0.042(4) 0.050(5) -0.011(4) 0.022(4) -0.005(4)
C(61) 0.031(3) 0.030(4) 0.033(4) -0.001(3) 0.013(3) -0.002(3)
C(62) 0.034(4) 0.041(4) 0.063(5) 0.000(3) 0.008(3) -0.006(4)
C(63) 0.037(4) 0.053(5) 0.085(6) -0.014(4) 0.001(4) -0.008(4)
C(64) 0.064(5) 0.040(4) 0.048(5) -0.015(4) 0.002(4) -0.006(4)
C(65) 0.059(5) 0.037(4) 0.054(5) 0.008(4) 0.019(4) 0.001(3)
C(66) 0.038(4) 0.041(4) 0.053(4) -0.002(3) 0.016(3) -0.002(3)
C(67) 0.033(4) 0.039(4) 0.034(4) 0.002(3) 0.014(3) -0.002(3)
C(68) 0.037(4) 0.039(4) 0.043(4) 0.002(3) 0.012(3) 0.002(3)
C(69) 0.050(4) 0.051(5) 0.048(4) -0.013(4) 0.013(4) -0.002(4)
C(70) 0.079(6) 0.044(5) 0.055(5) -0.013(4) 0.029(4) -0.008(4)
C(71) 0.079(6) 0.040(5) 0.077(6) 0.015(4) 0.024(5) -0.006(4)
C(72) 0.046(4) 0.052(5) 0.062(5) 0.011(4) 0.010(4) -0.002(4)
C(73) 0.027(3) 0.059(4) 0.032(4) 0.000(3) 0.008(3) -0.004(3)
C(74) 0.078(6) 0.157(9) 0.090(6) -0.075(6) 0.059(5) -0.072(6)
C(75) 0.109(7) 0.18(1) 0.112(8) -0.086(7) 0.077(6) -0.099(7)
C(76) 0.062(5) 0.083(6) 0.071(6) -0.029(5) 0.016(4) -0.025(5)
C(77) 0.073(5) 0.069(5) 0.077(6) -0.024(4) 0.033(5) -0.024(5)
C(78) 0.068(5) 0.055(5) 0.072(5) -0.025(4) 0.038(4) -0.031(4)
C(79) 0.026(3) 0.048(4) 0.032(4) 0.003(3) 0.016(3) 0.003(3)
C(80) 0.028(4) 0.056(5) 0.046(4) 0.011(3) 0.010(3) 0.009(4)
C(81) 0.046(4) 0.055(5) 0.070(5) 0.008(4) 0.023(4) 0.009(4)
C(82) 0.059(5) 0.061(5) 0.075(6) 0.022(4) 0.023(4) 0.035(5)
C(83) 0.046(5) 0.080(6) 0.052(5) 0.016(4) 0.003(4) 0.026(4)
C(84) 0.035(4) 0.059(5) 0.035(4) 0.008(3) 0.005(3) 0.006(3)

loop_
_atom_type_symbol
_atom_type_oxidation_number
_atom_type_number_in_cell
_atom_type_scat_dispersion_real
_atom_type_scat_dispersion_imag
_atom_type_scat_source
C 0 336 0.002 0.002
;International Tables for Crystallography
(1992, Vol. C, Tables 4.2.6.8 and 6.1.1.1)
;
H 0 336 0.000 0.000
;International Tables for Crystallography
(1992, Vol. C, Table 6.1.1.2)
;
Ag 0 8 -1.085 1.101
;International Tables for Crystallography
(1992, Vol. C, Tables 4.2.6.8 and 6.1.1.1)
;
F 0 48 0.014 0.010
;International Tables for Crystallography
(1992, Vol. C, Tables 4.2.6.8 and 6.1.1.1)
;
P 0 40 0.090 0.095
;International Tables for Crystallography
(1992, Vol. C, Tables 4.2.6.8 and 6.1.1.1)
;

loop_
_exptl_crystal_face_index_h
_exptl_crystal_face_index_k
_exptl_crystal_face_index_l
_exptl_crystal_face_perp_dist
1 0 0 0.150
-1 0 0 0.130
0 1 0 0.050
0 -1 0 0.070
0 0 1 0.040
0 0 -1 0.050
0 -1 1 0.050
0 1 -1 0.050
0 2 1 0.030
0 -2 -1 0.060

loop_
_geom_angle_atom_site_label_1
_geom_angle_atom_site_label_2
_geom_angle_atom_site_label_3
_geom_angle
_geom_angle_site_symmetry_1
_geom_angle_site_symmetry_2
_geom_angle_site_symmetry_3
_geom_angle_publ_flag
P(1) Ag(1) P(2) 82.74(5) . . . no
P(1) Ag(1) P(5) 118.03(5) . . . no
P(1) Ag(1) P(6) 125.95(5) . . . no
P(2) Ag(1) P(5) 124.78(5) . . . no
P(2) Ag(1) P(6) 127.29(5) . . . no
P(5) Ag(1) P(6) 83.28(5) . . . no
P(3) Ag(2) P(4) 85.25(5) . . . no
P(3) Ag(2) P(7) 111.65(5) . . . no
P(3) Ag(2) P(8) 130.35(5) . . . no
P(4) Ag(2) P(7) 129.89(5) . . . no
P(4) Ag(2) P(8) 121.45(5) . . . no
P(7) Ag(2) P(8) 83.84(5) . . . no
Ag(1) P(1) C(1) 100.6(2) . . . no
Ag(1) P(1) C(13) 116.3(2) . . . no
Ag(1) P(1) C(19) 127.1(2) . . . no
C(1) P(1) C(13) 102.7(3) . . . no
C(1) P(1) C(19) 105.2(3) . . . no
C(13) P(1) C(19) 101.9(3) . . . no
Ag(1) P(2) C(2) 105.0(2) . . . no
Ag(1) P(2) C(3) 124.9(2) . . . no
Ag(1) P(2) C(25) 117.7(2) . . . no
C(2) P(2) C(3) 104.3(2) . . . no
C(2) P(2) C(25) 103.0(2) . . . no
C(3) P(2) C(25) 99.3(2) . . . no
Ag(2) P(3) C(4) 125.8(2) . . . no
Ag(2) P(3) C(5) 100.4(2) . . . no
Ag(2) P(3) C(31) 116.7(2) . . . no
C(4) P(3) C(5) 104.7(2) . . . no
C(4) P(3) C(31) 103.0(2) . . . no
C(5) P(3) C(31) 103.6(2) . . . no
Ag(2) P(4) C(6) 102.1(2) . . . no
Ag(2) P(4) C(37) 125.1(2) . . . no
Ag(2) P(4) C(43) 115.8(2) . . . no
C(6) P(4) C(37) 103.8(3) . . . no
C(6) P(4) C(43) 102.3(2) . . . no
C(37) P(4) C(43) 104.7(2) . . . no
Ag(1) P(5) C(7) 100.5(2) . . . no
Ag(1) P(5) C(49) 113.4(2) . . . no
Ag(1) P(5) C(55) 130.1(2) . . . no
C(7) P(5) C(49) 102.3(3) . . . no
C(7) P(5) C(55) 104.0(3) . . . no
C(49) P(5) C(55) 102.9(3) . . . no
Ag(1) P(6) C(8) 105.3(2) . . . no
Ag(1) P(6) C(9) 118.3(2) . . . no
Ag(1) P(6) C(61) 122.6(2) . . . no
C(8) P(6) C(9) 102.5(2) . . . no
C(8) P(6) C(61) 102.9(2) . . . no
C(9) P(6) C(61) 102.6(2) . . . no
Ag(2) P(7) C(10) 107.4(2) . . . no
Ag(2) P(7) C(11) 104.8(2) . . . no
Ag(2) P(7) C(67) 129.0(2) . . . no
C(10) P(7) C(11) 104.9(2) . . . no
C(10) P(7) C(67) 103.5(2) . . . no
C(11) P(7) C(67) 105.3(3) . . . no
Ag(2) P(8) C(12) 102.8(2) . . . no
Ag(2) P(8) C(73) 128.0(2) . . . no
Ag(2) P(8) C(79) 110.9(2) . . . no
C(12) P(8) C(73) 104.7(3) . . . no
C(12) P(8) C(79) 102.1(2) . . . no
C(73) P(8) C(79) 105.3(3) . . . no
F(1) P(9) F(2) 90.8(3) . . . no
F(1) P(9) F(3) 86.7(3) . . . no
F(1) P(9) F(4) 176.2(4) . . . no
F(1) P(9) F(5) 90.9(3) . . . no
F(1) P(9) F(6) 94.8(4) . . . no
F(2) P(9) F(3) 91.2(3) . . . no
F(2) P(9) F(4) 88.1(3) . . . no
F(2) P(9) F(5) 178.3(3) . . . no
F(2) P(9) F(6) 90.4(3) . . . no
F(3) P(9) F(4) 89.7(3) . . . no
F(3) P(9) F(5) 89.1(2) . . . no
F(3) P(9) F(6) 177.8(3) . . . no
F(4) P(9) F(5) 90.3(3) . . . no
F(4) P(9) F(6) 88.9(3) . . . no
F(5) P(9) F(6) 89.3(2) . . . no
F(7) P(10) F(8) 86.8(3) . . . no
F(7) P(10) F(9) 90.9(3) . . . no
F(7) P(10) F(10) 177.3(3) . . . no
F(7) P(10) F(11) 92.2(3) . . . no
F(7) P(10) F(12) 90.1(2) . . . no
F(8) P(10) F(9) 90.2(3) . . . no
F(8) P(10) F(10) 95.6(3) . . . no
F(8) P(10) F(11) 178.9(3) . . . no
F(8) P(10) F(12) 89.4(2) . . . no
F(9) P(10) F(10) 90.4(3) . . . no
F(9) P(10) F(11) 90.2(3) . . . no
F(9) P(10) F(12) 178.9(3) . . . no
F(10) P(10) F(11) 85.4(3) . . . no
F(10) P(10) F(12) 88.6(2) . . . no
F(11) P(10) F(12) 90.2(2) . . . no
P(1) C(1) C(2) 110.6(4) . . . no
P(1) C(1) H(1) 109.2 . . . no
P(1) C(1) H(2) 109.2 . . . no
C(2) C(1) H(1) 109.2 . . . no
C(2) C(1) H(2) 109.2 . . . no
H(1) C(1) H(2) 109.5 . . . no
P(2) C(2) C(1) 113.4(4) . . . no
P(2) C(2) H(3) 108.5 . . . no
P(2) C(2) H(4) 108.5 . . . no
C(1) C(2) H(3) 108.5 . . . no
C(1) C(2) H(4) 108.5 . . . no
H(3) C(2) H(4) 109.5 . . . no
P(2) C(3) C(4) 116.9(4) . . . no
P(2) C(3) H(5) 107.6 . . . no
P(2) C(3) H(6) 107.6 . . . no
C(4) C(3) H(5) 107.6 . . . no
C(4) C(3) H(6) 107.6 . . . no
H(5) C(3) H(6) 109.5 . . . no
P(3) C(4) C(3) 110.4(3) . . . no
P(3) C(4) H(7) 109.2 . . . no
P(3) C(4) H(8) 109.2 . . . no
C(3) C(4) H(7) 109.2 . . . no
C(3) C(4) H(8) 109.2 . . . no
H(7) C(4) H(8) 109.5 . . . no
P(3) C(5) C(6) 110.3(3) . . . no
P(3) C(5) H(9) 109.3 . . . no
P(3) C(5) H(10) 109.3 . . . no
C(6) C(5) H(9) 109.3 . . . no
C(6) C(5) H(10) 109.3 . . . no
H(9) C(5) H(10) 109.5 . . . no
P(4) C(6) C(5) 111.3(3) . . . no
P(4) C(6) H(11) 109.0 . . . no
P(4) C(6) H(12) 109.0 . . . no
C(5) C(6) H(11) 109.0 . . . no
C(5) C(6) H(12) 109.0 . . . no
H(11) C(6) H(12) 109.5 . . . no
P(5) C(7) C(8) 111.6(4) . . . no
P(5) C(7) H(13) 108.9 . . . no
P(5) C(7) H(14) 108.9 . . . no
C(8) C(7) H(13) 108.9 . . . no
C(8) C(7) H(14) 108.9 . . . no
H(13) C(7) H(14) 109.5 . . . no
P(6) C(8) C(7) 111.5(4) . . . no
P(6) C(8) H(15) 109.0 . . . no
P(6) C(8) H(16) 109.0 . . . no
C(7) C(8) H(15) 109.0 . . . no
C(7) C(8) H(16) 109.0 . . . no
H(15) C(8) H(16) 109.5 . . . no
P(6) C(9) C(10) 111.2(3) . . . no
P(6) C(9) H(17) 109.0 . . . no
P(6) C(9) H(18) 109.0 . . . no
C(10) C(9) H(17) 109.0 . . . no
C(10) C(9) H(18) 109.0 . . . no
H(17) C(9) H(18) 109.5 . . . no
P(7) C(10) C(9) 117.5(4) . . . no
P(7) C(10) H(19) 107.4 . . . no
P(7) C(10) H(20) 107.4 . . . no
C(9) C(10) H(19) 107.4 . . . no
C(9) C(10) H(20) 107.4 . . . no
H(19) C(10) H(20) 109.5 . . . no
P(7) C(11) C(12) 112.7(4) . . . no
P(7) C(11) H(21) 108.6 . . . no
P(7) C(11) H(22) 108.7 . . . no
C(12) C(11) H(21) 108.7 . . . no
C(12) C(11) H(22) 108.7 . . . no
H(21) C(11) H(22) 109.5 . . . no
P(8) C(12) C(11) 112.8(4) . . . no
P(8) C(12) H(23) 108.6 . . . no
P(8) C(12) H(24) 108.6 . . . no
C(11) C(12) H(23) 108.6 . . . no
C(11) C(12) H(24) 108.6 . . . no
H(23) C(12) H(24) 109.5 . . . no
P(1) C(13) C(14) 119.6(5) . . . no
P(1) C(13) C(18) 122.2(5) . . . no
C(14) C(13) C(18) 118.2(6) . . . no
C(13) C(14) C(15) 121.0(6) . . . no
C(13) C(14) H(25) 119.5 . . . no
C(15) C(14) H(25) 119.5 . . . no
C(14) C(15) C(16) 120.2(8) . . . no
C(14) C(15) H(26) 119.9 . . . no
C(16) C(15) H(26) 119.9 . . . no
C(15) C(16) C(17) 119.8(8) . . . no
C(15) C(16) H(27) 120.1 . . . no
C(17) C(16) H(27) 120.1 . . . no
C(16) C(17) C(18) 119.7(8) . . . no
C(16) C(17) H(28) 120.1 . . . no
C(18) C(17) H(28) 120.1 . . . no
C(13) C(18) C(17) 120.9(7) . . . no
C(13) C(18) H(29) 119.6 . . . no
C(17) C(18) H(29) 119.5 . . . no
P(1) C(19) C(20) 123.1(5) . . . no
P(1) C(19) C(24) 119.2(5) . . . no
C(20) C(19) C(24) 117.7(6) . . . no
C(19) C(20) C(21) 120.4(6) . . . no
C(19) C(20) H(30) 119.8 . . . no
C(21) C(20) H(30) 119.8 . . . no
C(20) C(21) C(22) 122.2(7) . . . no
C(20) C(21) H(31) 118.9 . . . no
C(22) C(21) H(31) 118.9 . . . no
C(21) C(22) C(23) 117.6(7) . . . no
C(21) C(22) H(32) 121.2 . . . no
C(23) C(22) H(32) 121.2 . . . no
C(22) C(23) C(24) 121.0(8) . . . no
C(22) C(23) H(33) 119.5 . . . no
C(24) C(23) H(33) 119.5 . . . no
C(19) C(24) C(23) 120.8(8) . . . no
C(19) C(24) H(34) 119.6 . . . no
C(23) C(24) H(34) 119.6 . . . no
P(2) C(25) C(26) 119.6(4) . . . no
P(2) C(25) C(30) 122.6(4) . . . no
C(26) C(25) C(30) 117.6(5) . . . no
C(25) C(26) C(27) 120.7(5) . . . no
C(25) C(26) H(35) 119.7 . . . no
C(27) C(26) H(35) 119.7 . . . no
C(26) C(27) C(28) 120.8(6) . . . no
C(26) C(27) H(36) 119.6 . . . no
C(28) C(27) H(36) 119.6 . . . no
C(27) C(28) C(29) 119.9(6) . . . no
C(27) C(28) H(37) 120.0 . . . no
C(29) C(28) H(37) 120.1 . . . no
C(28) C(29) C(30) 119.5(6) . . . no
C(28) C(29) H(38) 120.3 . . . no
C(30) C(29) H(38) 120.3 . . . no
C(25) C(30) C(29) 121.5(6) . . . no
C(25) C(30) H(39) 119.3 . . . no
C(29) C(30) H(39) 119.3 . . . no
P(3) C(31) C(32) 120.0(4) . . . no
P(3) C(31) C(36) 122.6(4) . . . no
C(32) C(31) C(36) 117.1(5) . . . no
C(31) C(32) C(33) 121.4(6) . . . no
C(31) C(32) H(40) 119.3 . . . no
C(33) C(32) H(40) 119.3 . . . no
C(32) C(33) C(34) 120.0(6) . . . no
C(32) C(33) H(41) 120.0 . . . no
C(34) C(33) H(41) 120.0 . . . no
C(33) C(34) C(35) 119.8(6) . . . no
C(33) C(34) H(42) 120.1 . . . no
C(35) C(34) H(42) 120.1 . . . no
C(34) C(35) C(36) 120.3(6) . . . no
C(34) C(35) H(43) 119.9 . . . no
C(36) C(35) H(43) 119.9 . . . no
C(31) C(36) C(35) 121.3(5) . . . no
C(31) C(36) H(44) 119.3 . . . no
C(35) C(36) H(44) 119.3 . . . no
P(4) C(37) C(38) 117.5(5) . . . no
P(4) C(37) C(42) 124.9(5) . . . no
C(38) C(37) C(42) 117.6(5) . . . no
C(37) C(38) C(39) 121.1(6) . . . no
C(37) C(38) H(45) 119.5 . . . no
C(39) C(38) H(45) 119.5 . . . no
C(38) C(39) C(40) 120.7(6) . . . no
C(38) C(39) H(46) 119.6 . . . no
C(40) C(39) H(46) 119.6 . . . no
C(39) C(40) C(41) 118.9(6) . . . no
C(39) C(40) H(47) 120.5 . . . no
C(41) C(40) H(47) 120.5 . . . no
C(40) C(41) C(42) 120.2(6) . . . no
C(40) C(41) H(48) 119.9 . . . no
C(42) C(41) H(48) 119.9 . . . no
C(37) C(42) C(41) 121.5(6) . . . no
C(37) C(42) H(49) 119.2 . . . no
C(41) C(42) H(49) 119.2 . . . no
P(4) C(43) C(44) 118.9(4) . . . no
P(4) C(43) C(48) 123.1(5) . . . no
C(44) C(43) C(48) 118.0(5) . . . no
C(43) C(44) C(45) 121.7(5) . . . no
C(43) C(44) H(50) 119.1 . . . no
C(45) C(44) H(50) 119.1 . . . no
C(44) C(45) C(46) 119.1(6) . . . no
C(44) C(45) H(51) 120.5 . . . no
C(46) C(45) H(51) 120.5 . . . no
C(45) C(46) C(47) 120.4(6) . . . no
C(45) C(46) H(52) 119.8 . . . no
C(47) C(46) H(52) 119.8 . . . no
C(46) C(47) C(48) 120.1(6) . . . no
C(46) C(47) H(53) 119.9 . . . no
C(48) C(47) H(53) 120.0 . . . no
C(43) C(48) C(47) 120.7(6) . . . no
C(43) C(48) H(54) 119.6 . . . no
C(47) C(48) H(54) 119.6 . . . no
P(5) C(49) C(50) 119.8(5) . . . no
P(5) C(49) C(54) 122.7(5) . . . no
C(50) C(49) C(54) 117.5(6) . . . no
C(49) C(50) C(51) 121.5(6) . . . no
C(49) C(50) H(55) 119.3 . . . no
C(51) C(50) H(55) 119.3 . . . no
C(50) C(51) C(52) 120.4(7) . . . no
C(50) C(51) H(56) 119.8 . . . no
C(52) C(51) H(56) 119.8 . . . no
C(51) C(52) C(53) 118.5(6) . . . no
C(51) C(52) H(57) 120.8 . . . no
C(53) C(52) H(57) 120.8 . . . no
C(52) C(53) C(54) 121.0(7) . . . no
C(52) C(53) H(58) 119.5 . . . no
C(54) C(53) H(58) 119.5 . . . no
C(49) C(54) C(53) 121.1(7) . . . no
C(49) C(54) H(59) 119.5 . . . no
C(53) C(54) H(59) 119.5 . . . no
P(5) C(55) C(56) 122.0(5) . . . no
P(5) C(55) C(60) 120.5(5) . . . no
C(56) C(55) C(60) 117.3(6) . . . no
C(55) C(56) C(57) 120.6(6) . . . no
C(55) C(56) H(60) 119.7 . . . no
C(57) C(56) H(60) 119.7 . . . no
C(56) C(57) C(58) 120.6(7) . . . no
C(56) C(57) H(61) 119.7 . . . no
C(58) C(57) H(61) 119.7 . . . no
C(57) C(58) C(59) 120.0(7) . . . no
C(57) C(58) H(62) 120.0 . . . no
C(59) C(58) H(62) 120.0 . . . no
C(58) C(59) C(60) 119.7(7) . . . no
C(58) C(59) H(63) 120.2 . . . no
C(60) C(59) H(63) 120.2 . . . no
C(55) C(60) C(59) 121.7(6) . . . no
C(55) C(60) H(64) 119.1 . . . no
C(59) C(60) H(64) 119.1 . . . no
P(6) C(61) C(62) 120.1(4) . . . no
P(6) C(61) C(66) 122.3(4) . . . no
C(62) C(61) C(66) 117.6(5) . . . no
C(61) C(62) C(63) 121.3(5) . . . no
C(61) C(62) H(65) 119.3 . . . no
C(63) C(62) H(65) 119.3 . . . no
C(62) C(63) C(64) 120.4(6) . . . no
C(62) C(63) H(66) 119.8 . . . no
C(64) C(63) H(66) 119.8 . . . no
C(63) C(64) C(65) 119.9(6) . . . no
C(63) C(64) H(67) 120.0 . . . no
C(65) C(64) H(67) 120.0 . . . no
C(64) C(65) C(66) 119.4(6) . . . no
C(64) C(65) H(68) 120.3 . . . no
C(66) C(65) H(68) 120.3 . . . no
C(61) C(66) C(65) 121.3(5) . . . no
C(61) C(66) H(69) 119.3 . . . no
C(65) C(66) H(69) 119.3 . . . no
P(7) C(67) C(68) 118.5(4) . . . no
P(7) C(67) C(72) 124.5(5) . . . no
C(68) C(67) C(72) 116.9(5) . . . no
C(67) C(68) C(69) 121.7(5) . . . no
C(67) C(68) H(70) 119.2 . . . no
C(69) C(68) H(70) 119.2 . . . no
C(68) C(69) C(70) 120.2(6) . . . no
C(68) C(69) H(71) 119.9 . . . no
C(70) C(69) H(71) 119.9 . . . no
C(69) C(70) C(71) 119.4(6) . . . no
C(69) C(70) H(72) 120.3 . . . no
C(71) C(70) H(72) 120.3 . . . no
C(70) C(71) C(72) 120.2(6) . . . no
C(70) C(71) H(73) 119.9 . . . no
C(72) C(71) H(73) 119.9 . . . no
C(67) C(72) C(71) 121.5(6) . . . no
C(67) C(72) H(74) 119.2 . . . no
C(71) C(72) H(74) 119.2 . . . no
P(8) C(73) C(74) 118.8(5) . . . no
P(8) C(73) C(78) 125.9(5) . . . no
C(74) C(73) C(78) 115.1(6) . . . no
C(73) C(74) C(75) 122.2(6) . . . no
C(73) C(74) H(75) 118.9 . . . no
C(75) C(74) H(75) 118.9 . . . no
C(74) C(75) C(76) 120.5(7) . . . no
C(74) C(75) H(76) 119.8 . . . no
C(76) C(75) H(76) 119.8 . . . no
C(75) C(76) C(77) 118.0(7) . . . no
C(75) C(76) H(77) 121.0 . . . no
C(77) C(76) H(77) 121.0 . . . no
C(76) C(77) C(78) 121.5(7) . . . no
C(76) C(77) H(78) 119.3 . . . no
C(78) C(77) H(78) 119.3 . . . no
C(73) C(78) C(77) 122.5(6) . . . no
C(73) C(78) H(79) 118.8 . . . no
C(77) C(78) H(79) 118.8 . . . no
P(8) C(79) C(80) 118.4(4) . . . no
P(8) C(79) C(84) 124.1(5) . . . no
C(80) C(79) C(84) 117.5(5) . . . no
C(79) C(80) C(81) 121.7(6) . . . no
C(79) C(80) H(80) 119.2 . . . no
C(81) C(80) H(80) 119.2 . . . no
C(80) C(81) C(82) 119.6(6) . . . no
C(80) C(81) H(81) 120.2 . . . no
C(82) C(81) H(81) 120.2 . . . no
C(81) C(82) C(83) 119.2(6) . . . no
C(81) C(82) H(82) 120.4 . . . no
C(83) C(82) H(82) 120.4 . . . no
C(82) C(83) C(84) 121.0(6) . . . no
C(82) C(83) H(83) 119.5 . . . no
C(84) C(83) H(83) 119.5 . . . no
C(79) C(84) C(83) 120.9(6) . . . no
C(79) C(84) H(84) 119.5 . . . no
C(83) C(84) H(84) 119.5 . . . no

loop_
_geom_bond_atom_site_label_1
_geom_bond_atom_site_label_2
_geom_bond_distance
_geom_bond_site_symmetry_1
_geom_bond_site_symmetry_2
_geom_bond_publ_flag
Ag(1) P(1) 2.531(2) . . yes
Ag(1) P(2) 2.510(2) . . yes
Ag(1) P(5) 2.558(2) . . yes
Ag(1) P(6) 2.487(2) . . yes
Ag(2) P(3) 2.484(2) . . yes
Ag(2) P(4) 2.508(2) . . yes
Ag(2) P(7) 2.519(2) . . yes
Ag(2) P(8) 2.468(1) . . yes
P(1) C(1) 1.841(5) . . no
P(1) C(13) 1.814(6) . . no
P(1) C(19) 1.810(6) . . no
P(2) C(2) 1.841(5) . . no
P(2) C(3) 1.848(5) . . no
P(2) C(25) 1.808(5) . . no
P(3) C(4) 1.841(5) . . no
P(3) C(5) 1.846(5) . . no
P(3) C(31) 1.804(5) . . no
P(4) C(6) 1.847(5) . . no
P(4) C(37) 1.824(5) . . no
P(4) C(43) 1.816(5) . . no
P(5) C(7) 1.834(5) . . no
P(5) C(49) 1.826(6) . . no
P(5) C(55) 1.819(6) . . no
P(6) C(8) 1.834(5) . . no
P(6) C(9) 1.835(5) . . no
P(6) C(61) 1.807(5) . . no
P(7) C(10) 1.836(5) . . no
P(7) C(11) 1.839(5) . . no
P(7) C(67) 1.814(5) . . no
P(8) C(12) 1.837(6) . . no
P(8) C(73) 1.812(6) . . no
P(8) C(79) 1.820(6) . . no
P(9) F(1) 1.531(4) . . no
P(9) F(2) 1.557(4) . . no
P(9) F(3) 1.587(5) . . no
P(9) F(4) 1.559(4) . . no
P(9) F(5) 1.562(4) . . no
P(9) F(6) 1.566(4) . . no
P(10) F(7) 1.554(4) . . no
P(10) F(8) 1.550(4) . . no
P(10) F(9) 1.548(4) . . no
P(10) F(10) 1.571(4) . . no
P(10) F(11) 1.569(4) . . no
P(10) F(12) 1.564(4) . . no
C(1) C(2) 1.517(7) . . no
C(1) H(1) 0.95 . . no
C(1) H(2) 0.95 . . no
C(2) H(3) 0.95 . . no
C(2) H(4) 0.95 . . no
C(3) C(4) 1.528(7) . . no
C(3) H(5) 0.95 . . no
C(3) H(6) 0.95 . . no
C(4) H(7) 0.95 . . no
C(4) H(8) 0.95 . . no
C(5) C(6) 1.534(7) . . no
C(5) H(9) 0.95 . . no
C(5) H(10) 0.95 . . no
C(6) H(11) 0.95 . . no
C(6) H(12) 0.95 . . no
C(7) C(8) 1.530(7) . . no
C(7) H(13) 0.95 . . no
C(7) H(14) 0.95 . . no
C(8) H(15) 0.95 . . no
C(8) H(16) 0.95 . . no
C(9) C(10) 1.524(7) . . no
C(9) H(17) 0.95 . . no
C(9) H(18) 0.95 . . no
C(10) H(19) 0.95 . . no
C(10) H(20) 0.95 . . no
C(11) C(12) 1.527(7) . . no
C(11) H(21) 0.95 . . no
C(11) H(22) 0.95 . . no
C(12) H(23) 0.95 . . no
C(12) H(24) 0.95 . . no
C(13) C(14) 1.385(8) . . no
C(13) C(18) 1.384(8) . . no
C(14) C(15) 1.386(8) . . no
C(14) H(25) 0.95 . . no
C(15) C(16) 1.38(1) . . no
C(15) H(26) 0.95 . . no
C(16) C(17) 1.38(1) . . no
C(16) H(27) 0.95 . . no
C(17) C(18) 1.40(1) . . no
C(17) H(28) 0.95 . . no
C(18) H(29) 0.95 . . no
C(19) C(20) 1.389(8) . . no
C(19) C(24) 1.366(9) . . no
C(20) C(21) 1.386(8) . . no
C(20) H(30) 0.95 . . no
C(21) C(22) 1.328(9) . . no
C(21) H(31) 0.95 . . no
C(22) C(23) 1.40(1) . . no
C(22) H(32) 0.95 . . no
C(23) C(24) 1.38(1) . . no
C(23) H(33) 0.95 . . no
C(24) H(34) 0.95 . . no
C(25) C(26) 1.389(7) . . no
C(25) C(30) 1.401(7) . . no
C(26) C(27) 1.387(7) . . no
C(26) H(35) 0.95 . . no
C(27) C(28) 1.365(8) . . no
C(27) H(36) 0.95 . . no
C(28) C(29) 1.387(8) . . no
C(28) H(37) 0.95 . . no
C(29) C(30) 1.381(8) . . no
C(29) H(38) 0.95 . . no
C(30) H(39) 0.95 . . no
C(31) C(32) 1.394(7) . . no
C(31) C(36) 1.396(7) . . no
C(32) C(33) 1.375(8) . . no
C(32) H(40) 0.95 . . no
C(33) C(34) 1.381(8) . . no
C(33) H(41) 0.95 . . no
C(34) C(35) 1.368(8) . . no
C(34) H(42) 0.95 . . no
C(35) C(36) 1.377(7) . . no
C(35) H(43) 0.95 . . no
C(36) H(44) 0.95 . . no
C(37) C(38) 1.388(7) . . no
C(37) C(42) 1.377(7) . . no
C(38) C(39) 1.385(8) . . no
C(38) H(45) 0.95 . . no
C(39) C(40) 1.368(9) . . no
C(39) H(46) 0.95 . . no
C(40) C(41) 1.383(9) . . no
C(40) H(47) 0.95 . . no
C(41) C(42) 1.385(8) . . no
C(41) H(48) 0.95 . . no
C(42) H(49) 0.95 . . no
C(43) C(44) 1.374(7) . . no
C(43) C(48) 1.401(7) . . no
C(44) C(45) 1.389(7) . . no
C(44) H(50) 0.95 . . no
C(45) C(46) 1.388(8) . . no
C(45) H(51) 0.95 . . no
C(46) C(47) 1.366(8) . . no
C(46) H(52) 0.95 . . no
C(47) C(48) 1.385(8) . . no
C(47) H(53) 0.95 . . no
C(48) H(54) 0.95 . . no
C(49) C(50) 1.363(7) . . no
C(49) C(54) 1.393(8) . . no
C(50) C(51) 1.385(8) . . no
C(50) H(55) 0.95 . . no
C(51) C(52) 1.366(9) . . no
C(51) H(56) 0.95 . . no
C(52) C(53) 1.38(1) . . no
C(52) H(57) 0.95 . . no
C(53) C(54) 1.360(9) . . no
C(53) H(58) 0.95 . . no
C(54) H(59) 0.95 . . no
C(55) C(56) 1.394(7) . . no
C(55) C(60) 1.387(7) . . no
C(56) C(57) 1.394(8) . . no
C(56) H(60) 0.95 . . no
C(57) C(58) 1.358(9) . . no
C(57) H(61) 0.95 . . no
C(58) C(59) 1.372(9) . . no
C(58) H(62) 0.95 . . no
C(59) C(60) 1.387(8) . . no
C(59) H(63) 0.95 . . no
C(60) H(64) 0.95 . . no
C(61) C(62) 1.395(7) . . no
C(61) C(66) 1.383(7) . . no
C(62) C(63) 1.375(8) . . no
C(62) H(65) 0.95 . . no
C(63) C(64) 1.369(8) . . no
C(63) H(66) 0.95 . . no
C(64) C(65) 1.382(8) . . no
C(64) H(67) 0.95 . . no
C(65) C(66) 1.394(8) . . no
C(65) H(68) 0.95 . . no
C(66) H(69) 0.95 . . no
C(67) C(68) 1.396(7) . . no
C(67) C(72) 1.388(7) . . no
C(68) C(69) 1.374(7) . . no
C(68) H(70) 0.95 . . no
C(69) C(70) 1.379(8) . . no
C(69) H(71) 0.95 . . no
C(70) C(71) 1.371(9) . . no
C(70) H(72) 0.95 . . no
C(71) C(72) 1.384(8) . . no
C(71) H(73) 0.95 . . no
C(72) H(74) 0.95 . . no
C(73) C(74) 1.363(8) . . no
C(73) C(78) 1.364(7) . . no
C(74) C(75) 1.389(9) . . no
C(74) H(75) 0.95 . . no
C(75) C(76) 1.353(9) . . no
C(75) H(76) 0.95 . . no
C(76) C(77) 1.331(9) . . no
C(76) H(77) 0.95 . . no
C(77) C(78) 1.374(8) . . no
C(77) H(78) 0.95 . . no
C(78) H(79) 0.95 . . no
C(79) C(80) 1.393(7) . . no
C(79) C(84) 1.387(7) . . no
C(80) C(81) 1.384(8) . . no
C(80) H(80) 0.95 . . no
C(81) C(82) 1.383(9) . . no
C(81) H(81) 0.95 . . no
C(82) C(83) 1.377(9) . . no
C(82) H(82) 0.95 . . no
C(83) C(84) 1.377(8) . . no
C(83) H(83) 0.95 . . no
C(84) H(84) 0.95 . . no

loop_
_geom_contact_atom_site_label_1
_geom_contact_atom_site_label_2
_geom_contact_distance
_geom_contact_site_symmetry_1
_geom_contact_site_symmetry_2
_geom_contact_publ_flag
Ag(1) Ag(2) 6.8673(6) . . no
F(1) C(56) 3.366(9) . . no
F(1) C(7) 3.427(7) . . no
F(1) C(26) 3.579(8) . . no
F(2) C(26) 2.994(7) . . no
F(2) C(27) 3.039(7) . . no
F(2) C(16) 3.554(9) . 4_655 no
F(2) C(59) 3.578(8) . 4 no
F(3) C(12) 3.527(8) . . no
F(4) C(36) 3.242(7) . 1_655 no
F(4) C(35) 3.476(8) . 1_655 no
F(4) C(78) 3.502(8) . . no
F(4) C(58) 3.580(8) . 4 no
F(5) C(12) 3.127(7) . . no
F(5) F(9) 3.297(6) . . no
F(5) C(5) 3.447(6) . 1_655 no
F(6) C(2) 3.443(6) . 1_655 no
F(6) C(16) 3.447(9) . 4_655 no
F(7) C(20) 3.276(8) . 1_655 no
F(7) C(8) 3.397(7) . . no
F(7) C(21) 3.461(9) . 1_655 no
F(7) C(70) 3.560(8) . 3_656 no
F(8) C(11) 3.560(7) . . no
F(9) C(9) 3.456(6) . . no
F(10) C(44) 3.222(7) . 1_655 no
F(10) C(5) 3.306(7) . 1_655 no
F(10) C(68) 3.421(7) . 1_655 no
F(10) C(45) 3.478(8) . 1_655 no
F(11) C(20) 3.440(8) . 1_655 no
F(11) C(62) 3.489(7) . 1_655 no
F(11) C(4) 3.582(7) . 1_655 no
F(12) C(64) 3.382(7) . 3_656 no
F(12) C(69) 3.398(8) . 1_655 no
F(12) C(68) 3.455(7) . 1_655 no
F(12) C(70) 3.520(8) . 3_656 no
C(15) C(35) 3.416(9) . 4_554 no
C(15) C(34) 3.58(1) . 4_554 no
C(27) C(34) 3.521(9) . 4_554 no
C(28) C(34) 3.371(9) . 4_554 no
C(28) C(33) 3.584(9) . 4_554 no
C(28) C(60) 3.587(9) . 4 no
C(29) C(34) 3.595(9) . 4_554 no
C(41) C(52) 3.583(9) . 1_556 no
C(42) C(52) 3.467(9) . 1_556 no

loop_
_geom_torsion_atom_site_label_1
_geom_torsion_atom_site_label_2
_geom_torsion_atom_site_label_3
_geom_torsion_atom_site_label_4
_geom_torsion_site_symmetry_1
_geom_torsion_site_symmetry_2
_geom_torsion_site_symmetry_3
_geom_torsion_site_symmetry_4
_geom_torsion
_geom_torsion_publ_flag
Ag(1) P(1) C(1) C(2) . . . . 53.5(4) no
Ag(1) P(1) C(13) C(14) . . . . 5.8(6) no
Ag(1) P(1) C(13) C(18) . . . . -174.3(5) no
Ag(1) P(1) C(19) C(20) . . . . 85.0(5) no
Ag(1) P(1) C(19) C(24) . . . . -92.6(7) no
Ag(1) P(2) C(2) C(1) . . . . 29.5(4) no
Ag(1) P(2) C(3) C(4) . . . . -65.9(4) no
Ag(1) P(2) C(25) C(26) . . . . -32.0(5) no
Ag(1) P(2) C(25) C(30) . . . . 151.9(4) no
Ag(1) P(5) C(7) C(8) . . . . 50.1(4) no
Ag(1) P(5) C(49) C(50) . . . . 34.8(5) no
Ag(1) P(5) C(49) C(54) . . . . -143.6(5) no
Ag(1) P(5) C(55) C(56) . . . . 77.1(5) no
Ag(1) P(5) C(55) C(60) . . . . -97.6(5) no
Ag(1) P(6) C(8) C(7) . . . . 36.6(4) no
Ag(1) P(6) C(9) C(10) . . . . 53.1(4) no
Ag(1) P(6) C(61) C(62) . . . . -9.1(6) no
Ag(1) P(6) C(61) C(66) . . . . 171.2(4) no
Ag(2) P(3) C(4) C(3) . . . . -88.9(4) no
Ag(2) P(3) C(5) C(6) . . . . 51.3(4) no
Ag(2) P(3) C(31) C(32) . . . . 36.6(5) no
Ag(2) P(3) C(31) C(36) . . . . -149.3(4) no
Ag(2) P(4) C(6) C(5) . . . . 39.7(4) no
Ag(2) P(4) C(37) C(38) . . . . -48.3(5) no
Ag(2) P(4) C(37) C(42) . . . . 130.6(5) no
Ag(2) P(4) C(43) C(44) . . . . 5.1(5) no
Ag(2) P(4) C(43) C(48) . . . . -173.2(4) no
Ag(2) P(7) C(10) C(9) . . . . 156.0(3) no
Ag(2) P(7) C(11) C(12) . . . . -31.2(4) no
Ag(2) P(7) C(67) C(68) . . . . 68.0(5) no
Ag(2) P(7) C(67) C(72) . . . . -108.5(5) no
Ag(2) P(8) C(12) C(11) . . . . -47.8(4) no
Ag(2) P(8) C(73) C(74) . . . . 37.5(7) no
Ag(2) P(8) C(73) C(78) . . . . -137.7(5) no
Ag(2) P(8) C(79) C(80) . . . . 26.4(5) no
Ag(2) P(8) C(79) C(84) . . . . -154.3(4) no
P(1) Ag(1) P(2) C(2) . . . . 2.4(2) no
P(1) Ag(1) P(2) C(3) . . . . 122.4(2) no
P(1) Ag(1) P(2) C(25) . . . . -111.5(2) no
P(1) Ag(1) P(5) C(7) . . . . -147.6(2) no
P(1) Ag(1) P(5) C(49) . . . . -39.1(2) no
P(1) Ag(1) P(5) C(55) . . . . 93.8(3) no
P(1) Ag(1) P(6) C(8) . . . . 115.0(2) no
P(1) Ag(1) P(6) C(9) . . . . -131.2(2) no
P(1) Ag(1) P(6) C(61) . . . . -1.7(2) no
P(1) C(1) C(2) P(2) . . . . -57.6(4) no
P(1) C(13) C(14) C(15) . . . . 177.1(5) no
P(1) C(13) C(18) C(17) . . . . -178.3(6) no
P(1) C(19) C(20) C(21) . . . . -175.9(5) no
P(1) C(19) C(24) C(23) . . . . 178.4(9) no
P(2) Ag(1) P(1) C(1) . . . . -26.2(2) no
P(2) Ag(1) P(1) C(13) . . . . 83.8(2) no
P(2) Ag(1) P(1) C(19) . . . . -144.7(3) no
P(2) Ag(1) P(5) C(7) . . . . 111.1(2) no
P(2) Ag(1) P(5) C(49) . . . . -140.4(2) no
P(2) Ag(1) P(5) C(55) . . . . -7.4(3) no
P(2) Ag(1) P(6) C(8) . . . . -134.1(2) no
P(2) Ag(1) P(6) C(9) . . . . -20.4(2) no
P(2) Ag(1) P(6) C(61) . . . . 109.2(2) no
P(2) C(3) C(4) P(3) . . . . 168.3(2) no
P(2) C(25) C(26) C(27) . . . . -176.2(4) no
P(2) C(25) C(30) C(29) . . . . 176.7(5) no
P(3) Ag(2) P(4) C(6) . . . . -6.4(2) no
P(3) Ag(2) P(4) C(37) . . . . -123.0(2) no
P(3) Ag(2) P(4) C(43) . . . . 103.9(2) no
P(3) Ag(2) P(7) C(10) . . . . 22.1(2) no
P(3) Ag(2) P(7) C(11) . . . . 133.2(2) no
P(3) Ag(2) P(7) C(67) . . . . -102.5(2) no
P(3) Ag(2) P(8) C(12) . . . . -92.6(2) no
P(3) Ag(2) P(8) C(73) . . . . 28.0(3) no
P(3) Ag(2) P(8) C(79) . . . . 158.9(2) no
P(3) C(5) C(6) P(4) . . . . -63.8(4) no
P(3) C(31) C(32) C(33) . . . . 175.3(5) no
P(3) C(31) C(36) C(35) . . . . -174.7(5) no
P(4) Ag(2) P(3) C(4) . . . . -136.8(2) no
P(4) Ag(2) P(3) C(5) . . . . -20.0(2) no
P(4) Ag(2) P(3) C(31) . . . . 91.0(2) no
P(4) Ag(2) P(7) C(10) . . . . 124.5(2) no
P(4) Ag(2) P(7) C(11) . . . . -124.3(2) no
P(4) Ag(2) P(7) C(67) . . . . 0.0(3) no
P(4) Ag(2) P(8) C(12) . . . . 154.3(2) no
P(4) Ag(2) P(8) C(73) . . . . -85.1(3) no
P(4) Ag(2) P(8) C(79) . . . . 45.9(2) no
P(4) C(37) C(38) C(39) . . . . -179.4(5) no
P(4) C(37) C(42) C(41) . . . . -179.7(5) no
P(4) C(43) C(44) C(45) . . . . -176.9(5) no
P(4) C(43) C(48) C(47) . . . . 176.7(5) no
P(5) Ag(1) P(1) C(1) . . . . -151.9(2) no
P(5) Ag(1) P(1) C(13) . . . . -41.9(2) no
P(5) Ag(1) P(1) C(19) . . . . 89.6(3) no
P(5) Ag(1) P(2) C(2) . . . . 121.6(2) no
P(5) Ag(1) P(2) C(3) . . . . -118.4(2) no
P(5) Ag(1) P(2) C(25) . . . . 7.7(2) no
P(5) Ag(1) P(6) C(8) . . . . -4.9(2) no
P(5) Ag(1) P(6) C(9) . . . . 108.8(2) no
P(5) Ag(1) P(6) C(61) . . . . -121.6(2) no
P(5) C(7) C(8) P(6) . . . . -60.5(4) no
P(5) C(49) C(50) C(51) . . . . 178.1(5) no
P(5) C(49) C(54) C(53) . . . . 179.6(6) no
P(5) C(55) C(56) C(57) . . . . -176.6(5) no
P(5) C(55) C(60) C(59) . . . . 176.6(5) no
P(6) Ag(1) P(1) C(1) . . . . 105.3(2) no
P(6) Ag(1) P(1) C(13) . . . . -144.7(2) no
P(6) Ag(1) P(1) C(19) . . . . -13.2(3) no
P(6) Ag(1) P(2) C(2) . . . . -127.9(2) no
P(6) Ag(1) P(2) C(3) . . . . -7.9(2) no
P(6) Ag(1) P(2) C(25) . . . . 118.2(2) no
P(6) Ag(1) P(5) C(7) . . . . -20.2(2) no
P(6) Ag(1) P(5) C(49) . . . . 88.2(2) no
P(6) Ag(1) P(5) C(55) . . . . -138.8(3) no
P(6) C(9) C(10) P(7) . . . . 146.6(3) no
P(6) C(61) C(62) C(63) . . . . -178.6(5) no
P(6) C(61) C(66) C(65) . . . . 179.1(5) no
P(7) Ag(2) P(3) C(4) . . . . -5.5(2) no
P(7) Ag(2) P(3) C(5) . . . . 111.3(2) no
P(7) Ag(2) P(3) C(31) . . . . -137.7(2) no
P(7) Ag(2) P(4) C(6) . . . . -120.8(2) no
P(7) Ag(2) P(4) C(37) . . . . 122.6(2) no
P(7) Ag(2) P(4) C(43) . . . . -10.5(2) no
P(7) Ag(2) P(8) C(12) . . . . 20.7(2) no
P(7) Ag(2) P(8) C(73) . . . . 141.2(3) no
P(7) Ag(2) P(8) C(79) . . . . -87.8(2) no
P(7) C(11) C(12) P(8) . . . . 54.5(5) no
P(7) C(67) C(68) C(69) . . . . -177.6(5) no
P(7) C(67) C(72) C(71) . . . . 175.8(5) no
P(8) Ag(2) P(3) C(4) . . . . 95.2(2) no
P(8) Ag(2) P(3) C(5) . . . . -148.0(2) no
P(8) Ag(2) P(3) C(31) . . . . -37.0(2) no
P(8) Ag(2) P(4) C(6) . . . . 128.9(2) no
P(8) Ag(2) P(4) C(37) . . . . 12.3(2) no
P(8) Ag(2) P(4) C(43) . . . . -120.8(2) no
P(8) Ag(2) P(7) C(10) . . . . -109.1(2) no
P(8) Ag(2) P(7) C(11) . . . . 2.1(2) no
P(8) Ag(2) P(7) C(67) . . . . 126.4(2) no
P(8) C(73) C(74) C(75) . . . . 179.1(8) no
P(8) C(73) C(78) C(77) . . . . -179.0(6) no
P(8) C(79) C(80) C(81) . . . . 178.3(5) no
P(8) C(79) C(84) C(83) . . . . -180.0(5) no
C(1) P(1) C(13) C(14) . . . . 114.6(5) no
C(1) P(1) C(13) C(18) . . . . -65.5(6) no
C(1) P(1) C(19) C(20) . . . . -31.5(6) no
C(1) P(1) C(19) C(24) . . . . 150.9(7) no
C(1) C(2) P(2) C(3) . . . . -103.3(4) no
C(1) C(2) P(2) C(25) . . . . 153.4(4) no
C(2) P(2) C(3) C(4) . . . . 54.4(4) no
C(2) P(2) C(25) C(26) . . . . -147.0(4) no
C(2) P(2) C(25) C(30) . . . . 36.9(5) no
C(2) C(1) P(1) C(13) . . . . -66.8(4) no
C(2) C(1) P(1) C(19) . . . . -173.1(4) no
C(3) P(2) C(25) C(26) . . . . 105.8(5) no
C(3) P(2) C(25) C(30) . . . . -70.2(5) no
C(3) C(4) P(3) C(5) . . . . 156.3(3) no
C(3) C(4) P(3) C(31) . . . . 48.3(4) no
C(4) P(3) C(5) C(6) . . . . -177.2(4) no
C(4) P(3) C(31) C(32) . . . . -105.4(5) no
C(4) P(3) C(31) C(36) . . . . 68.8(5) no
C(4) C(3) P(2) C(25) . . . . 160.6(4) no
C(5) P(3) C(31) C(32) . . . . 145.7(5) no
C(5) P(3) C(31) C(36) . . . . -40.1(5) no
C(5) C(6) P(4) C(37) . . . . 170.8(3) no
C(5) C(6) P(4) C(43) . . . . -80.5(4) no
C(6) P(4) C(37) C(38) . . . . -164.2(5) no
C(6) P(4) C(37) C(42) . . . . 14.8(6) no
C(6) P(4) C(43) C(44) . . . . 115.2(5) no
C(6) P(4) C(43) C(48) . . . . -63.2(5) no
C(6) C(5) P(3) C(31) . . . . -69.6(4) no
C(7) P(5) C(49) C(50) . . . . 142.1(5) no
C(7) P(5) C(49) C(54) . . . . -36.2(6) no
C(7) P(5) C(55) C(56) . . . . -40.0(5) no
C(7) P(5) C(55) C(60) . . . . 145.3(5) no
C(7) C(8) P(6) C(9) . . . . -87.7(4) no
C(7) C(8) P(6) C(61) . . . . 166.1(4) no
C(8) P(6) C(9) C(10) . . . . 168.4(4) no
C(8) P(6) C(61) C(62) . . . . -127.0(5) no
C(8) P(6) C(61) C(66) . . . . 53.3(5) no
C(8) C(7) P(5) C(49) . . . . -66.9(4) no
C(8) C(7) P(5) C(55) . . . . -173.8(4) no
C(9) P(6) C(61) C(62) . . . . 126.8(5) no
C(9) P(6) C(61) C(66) . . . . -52.9(5) no
C(9) C(10) P(7) C(11) . . . . 44.9(4) no
C(9) C(10) P(7) C(67) . . . . -65.2(4) no
C(10) P(7) C(11) C(12) . . . . 81.7(4) no
C(10) P(7) C(67) C(68) . . . . -58.0(5) no
C(10) P(7) C(67) C(72) . . . . 125.4(5) no
C(10) C(9) P(6) C(61) . . . . -85.2(4) no
C(11) P(7) C(67) C(68) . . . . -167.9(4) no
C(11) P(7) C(67) C(72) . . . . 15.6(6) no
C(11) C(12) P(8) C(73) . . . . 176.7(4) no
C(11) C(12) P(8) C(79) . . . . 67.2(4) no
C(12) P(8) C(73) C(74) . . . . 157.2(6) no
C(12) P(8) C(73) C(78) . . . . -17.9(6) no
C(12) P(8) C(79) C(80) . . . . -82.6(5) no
C(12) P(8) C(79) C(84) . . . . 96.8(5) no
C(12) C(11) P(7) C(67) . . . . -169.5(4) no
C(13) P(1) C(19) C(20) . . . . -138.4(5) no
C(13) P(1) C(19) C(24) . . . . 44.1(7) no
C(13) C(14) C(15) C(16) . . . . 2(1) no
C(13) C(18) C(17) C(16) . . . . 1(1) no
C(14) C(13) P(1) C(19) . . . . -136.6(5) no
C(14) C(13) C(18) C(17) . . . . 2(1) no
C(14) C(15) C(16) C(17) . . . . 1(1) no
C(15) C(14) C(13) C(18) . . . . -2.9(9) no
C(15) C(16) C(17) C(18) . . . . -2(1) no
C(18) C(13) P(1) C(19) . . . . 43.4(6) no
C(19) C(20) C(21) C(22) . . . . 0(1) no
C(19) C(24) C(23) C(22) . . . . -5(2) no
C(20) C(19) C(24) C(23) . . . . 1(1) no
C(20) C(21) C(22) C(23) . . . . -5(1) no
C(21) C(20) C(19) C(24) . . . . 2(1) no
C(21) C(22) C(23) C(24) . . . . 7(2) no
C(25) C(26) C(27) C(28) . . . . 0.2(9) no
C(25) C(30) C(29) C(28) . . . . -1(1) no
C(26) C(25) C(30) C(29) . . . . 0.6(9) no
C(26) C(27) C(28) C(29) . . . . -1(1) no
C(27) C(26) C(25) C(30) . . . . 0.1(8) no
C(27) C(28) C(29) C(30) . . . . 2(1) no
C(31) C(32) C(33) C(34) . . . . -1(1) no
C(31) C(36) C(35) C(34) . . . . 0(1) no
C(32) C(31) C(36) C(35) . . . . -0.4(9) no
C(32) C(33) C(34) C(35) . . . . 1(1) no
C(33) C(32) C(31) C(36) . . . . 0.9(9) no
C(33) C(34) C(35) C(36) . . . . 0(1) no
C(37) P(4) C(43) C(44) . . . . -136.8(5) no
C(37) P(4) C(43) C(48) . . . . 44.9(5) no
C(37) C(38) C(39) C(40) . . . . -2(1) no
C(37) C(42) C(41) C(40) . . . . 0(1) no
C(38) C(37) P(4) C(43) . . . . 88.9(5) no
C(38) C(37) C(42) C(41) . . . . -0.8(9) no
C(38) C(39) C(40) C(41) . . . . 1(1) no
C(39) C(38) C(37) C(42) . . . . 1.6(9) no
C(39) C(40) C(41) C(42) . . . . -1(1) no
C(42) C(37) P(4) C(43) . . . . -92.2(5) no
C(43) C(44) C(45) C(46) . . . . -0.4(9) no
C(43) C(48) C(47) C(46) . . . . 1(1) no
C(44) C(43) C(48) C(47) . . . . -1.6(9) no
C(44) C(45) C(46) C(47) . . . . -1(1) no
C(45) C(44) C(43) C(48) . . . . 1.5(9) no
C(45) C(46) C(47) C(48) . . . . 0(1) no
C(49) P(5) C(55) C(56) . . . . -146.5(5) no
C(49) P(5) C(55) C(60) . . . . 38.8(5) no
C(49) C(50) C(51) C(52) . . . . 3(1) no
C(49) C(54) C(53) C(52) . . . . 2(1) no
C(50) C(49) P(5) C(55) . . . . -110.1(5) no
C(50) C(49) C(54) C(53) . . . . 1(1) no
C(50) C(51) C(52) C(53) . . . . 1(1) no
C(51) C(50) C(49) C(54) . . . . -3(1) no
C(51) C(52) C(53) C(54) . . . . -3(1) no
C(54) C(49) P(5) C(55) . . . . 71.5(6) no
C(55) C(56) C(57) C(58) . . . . 0(1) no
C(55) C(60) C(59) C(58) . . . . 0(1) no
C(56) C(55) C(60) C(59) . . . . 1.6(9) no
C(56) C(57) C(58) C(59) . . . . 2(1) no
C(57) C(56) C(55) C(60) . . . . -1.7(9) no
C(57) C(58) C(59) C(60) . . . . -2(1) no
C(61) C(62) C(63) C(64) . . . . -1(1) no
C(61) C(66) C(65) C(64) . . . . 0.2(9) no
C(62) C(61) C(66) C(65) . . . . -0.6(9) no
C(62) C(63) C(64) C(65) . . . . 1(1) no
C(63) C(62) C(61) C(66) . . . . 1.2(9) no
C(63) C(64) C(65) C(66) . . . . 0(1) no
C(67) C(68) C(69) C(70) . . . . 1.2(9) no
C(67) C(72) C(71) C(70) . . . . 2(1) no
C(68) C(67) C(72) C(71) . . . . -0.8(9) no
C(68) C(69) C(70) C(71) . . . . 0(1) no
C(69) C(68) C(67) C(72) . . . . -0.8(9) no
C(69) C(70) C(71) C(72) . . . . -2(1) no
C(73) P(8) C(79) C(80) . . . . 168.3(4) no
C(73) P(8) C(79) C(84) . . . . -12.3(5) no
C(73) C(74) C(75) C(76) . . . . 2(2) no
C(73) C(78) C(77) C(76) . . . . -2(1) no
C(74) C(73) P(8) C(79) . . . . -95.6(6) no
C(74) C(73) C(78) C(77) . . . . 6(1) no
C(74) C(75) C(76) C(77) . . . . 2(2) no
C(75) C(74) C(73) C(78) . . . . -5(1) no
C(75) C(76) C(77) C(78) . . . . -2(1) no
C(78) C(73) P(8) C(79) . . . . 89.3(6) no
C(79) C(80) C(81) C(82) . . . . 2.3(9) no
C(79) C(84) C(83) C(82) . . . . 1(1) no
C(80) C(79) C(84) C(83) . . . . -0.6(8) no
C(80) C(81) C(82) C(83) . . . . -2(1) no
C(81) C(80) C(79) C(84) . . . . -1.1(8) no
C(81) C(82) C(83) C(84) . . . . 0(1) no
P(2) Ag(1) Ag(2) P(3) . . . . 25.75(6) no
P(6) Ag(1) Ag(2) P(7) . . . . 0.57(5) no
